data_1546906
loop_
_publ_author_name
'Habraken, Evi R. M.'
'Mens, Lars C.'
'Nieger, Martin'
'Lutz, Martin'
'Ehlers, Andreas W.'
'Slootweg, J. Chris'

_publ_section_title
;
 Reactivity of the geminal phosphinoborane tBu <sub>2</sub> PCH
 <sub>2</sub> BPh <sub>2</sub> towards alkynes, nitriles, and nitrilium
 triflates
;
_journal_issue 36
_journal_name_full 'Dalton Transactions'
_journal_page_first 12284
_journal_page_last 12292
_journal_paper_doi 10.1039/C7DT02570J
_journal_volume 46
_journal_year 2017
_chemical_formula_moiety 'C26 H39 B N P'
_chemical_formula_sum 'C26 H39 B N P'
_chemical_formula_weight 407.36
_space_group_crystal_system monoclinic
_space_group_IT_number 9
_space_group_name_Hall 'C -2yc'
_space_group_name_H-M_alt 'C 1 c 1'
_symmetry_space_group_name_Hall 'C -2yc'
_symmetry_space_group_name_H-M 'C 1 c 1'
_atom_sites_solution_hydrogens mixed
_atom_sites_solution_primary heavy
_atom_sites_solution_secondary difmap
_audit_creation_method SHELXL-2014/7
_audit_update_record
;
2017-06-21 deposited with the CCDC.
2017-08-28 downloaded from the CCDC.
;
_cell_angle_alpha 90
_cell_angle_beta 93.698(2)
_cell_angle_gamma 90
_cell_formula_units_Z 4
_cell_length_a 11.4364(4)
_cell_length_b 14.5007(5)
_cell_length_c 14.8879(6)
_cell_measurement_reflns_used 59068
_cell_measurement_temperature 150(2)
_cell_measurement_theta_max 35.05
_cell_measurement_theta_min 2.22
_cell_volume 2463.81(16)
_computing_cell_refinement Peakref
_computing_data_collection Apex2
_computing_data_reduction 'Eval15, SADABS-2014/4'
_computing_structure_refinement 'SHELXL-2014/7 (Sheldrick, 2014)'
_computing_structure_solution SHELXT
_diffrn_ambient_temperature 150(2)
_diffrn_measured_fraction_theta_full 1.000
_diffrn_measured_fraction_theta_max 1.000
_diffrn_measurement_device_type 'Bruker Kappa ApexII'
_diffrn_measurement_method '\f and \w scans'
_diffrn_radiation_type MoK\a
_diffrn_radiation_wavelength 0.71073
_diffrn_reflns_av_R_equivalents 0.0203
_diffrn_reflns_av_unetI/netI 0.0137
_diffrn_reflns_Laue_measured_fraction_full 1.000
_diffrn_reflns_Laue_measured_fraction_max 1.000
_diffrn_reflns_limit_h_max 18
_diffrn_reflns_limit_h_min -18
_diffrn_reflns_limit_k_max 23
_diffrn_reflns_limit_k_min -23
_diffrn_reflns_limit_l_max 24
_diffrn_reflns_limit_l_min -24
_diffrn_reflns_number 71268
_diffrn_reflns_point_group_measured_fraction_full 1.000
_diffrn_reflns_point_group_measured_fraction_max 1.000
_diffrn_reflns_theta_full 25.242
_diffrn_reflns_theta_max 35.008
_diffrn_reflns_theta_min 2.271
_diffrn_source 'sealed tube'
_exptl_absorpt_coefficient_mu 0.123
_exptl_absorpt_correction_T_max 0.7469
_exptl_absorpt_correction_T_min 0.7101
_exptl_absorpt_correction_type multi-scan
_exptl_absorpt_process_details SADABS-2014/4
_exptl_crystal_colour colourless
_exptl_crystal_density_diffrn 1.098
_exptl_crystal_description block
_exptl_crystal_F_000 888
_exptl_crystal_size_max 0.38
_exptl_crystal_size_mid 0.33
_exptl_crystal_size_min 0.32
_refine_diff_density_max 0.480
_refine_diff_density_min -0.285
_refine_diff_density_rms 0.041
_refine_ls_abs_structure_details
;
 Flack x determined using 4312 quotients [(I+)-(I-)]/[(I+)+(I-)]
 (Parsons, Flack and Wagner, Acta Cryst. B69 (2013) 249-259).
;
_refine_ls_abs_structure_Flack 0.015(9)
_refine_ls_extinction_method none
_refine_ls_goodness_of_fit_ref 1.032
_refine_ls_hydrogen_treatment mixed
_refine_ls_matrix_type full
_refine_ls_number_parameters 279
_refine_ls_number_reflns 10849
_refine_ls_number_restraints 11
_refine_ls_restrained_S_all 1.037
_refine_ls_R_factor_all 0.0501
_refine_ls_R_factor_gt 0.0440
_refine_ls_shift/su_max 0.000
_refine_ls_shift/su_mean 0.000
_refine_ls_structure_factor_coef Fsqd
_refine_ls_weighting_details 'w=1/[\s^2^(Fo^2^)+(0.0743P)^2^+0.5075P] where P=(Fo^2^+2Fc^2^)/3'
_refine_ls_weighting_scheme calc
_refine_ls_wR_factor_gt 0.1205
_refine_ls_wR_factor_ref 0.1258
_reflns_Friedel_coverage 0.998
_reflns_Friedel_fraction_full 1.000
_reflns_Friedel_fraction_max 1.000
_reflns_number_gt 9694
_reflns_number_total 10849
_reflns_threshold_expression 'I > 2\s(I)'
_cod_data_source_file c7dt02570j2.cif
_cod_data_source_block l0825b
_cod_original_cell_volume 2463.80(16)
_cod_database_code 1546906
_shelx_shelxl_version_number 2014/7
_shelx_space_group_comment
;
The symmetry employed for this shelxl refinement is uniquely defined
by the following loop, which should always be used as a source of
symmetry information in preference to the above space-group names.
They are only intended as comments.
;

loop_
_space_group_symop_operation_xyz
'x, y, z'
'x, -y, z+1/2'
'x+1/2, y+1/2, z'
'x+1/2, -y+1/2, z+1/2'

loop_
_atom_site_label
_atom_site_type_symbol
_atom_site_fract_x
_atom_site_fract_y
_atom_site_fract_z
_atom_site_U_iso_or_equiv
_atom_site_adp_type
_atom_site_occupancy
_atom_site_site_symmetry_order
_atom_site_calc_flag
_atom_site_refinement_flags_posn
_atom_site_refinement_flags_adp
P1 P 0.38441(3) 0.28130(3) 0.12277(3) 0.03117(9) Uani 1 1 d . .
N1 N 0.40308(14) 0.38001(11) -0.02357(12) 0.0397(3) Uani 1 1 d . .
C1 C 0.48947(16) 0.23320(13) 0.05286(11) 0.0361(3) Uani 1 1 d . .
H1A H 0.470(3) 0.177(3) 0.036(2) 0.065(10) Uiso 1 1 d . .
H1B H 0.563(3) 0.231(2) 0.086(2) 0.051(8) Uiso 1 1 d . .
C2 C 0.4640(2) 0.3218(2) 0.22788(16) 0.0598(7) Uani 1 1 d . .
C3 C 0.5222(3) 0.2380(3) 0.27716(17) 0.0777(10) Uani 1 1 d . .
H3A H 0.5755 0.2598 0.3269 0.117 Uiso 1 1 calc R U
H3B H 0.5665 0.2024 0.2349 0.117 Uiso 1 1 calc R U
H3C H 0.4616 0.1989 0.3009 0.117 Uiso 1 1 calc R U
C4 C 0.3853(4) 0.3757(4) 0.2901(3) 0.1049(18) Uani 1 1 d . .
H4A H 0.3211 0.3359 0.3072 0.157 Uiso 1 1 calc R U
H4B H 0.3530 0.4301 0.2584 0.157 Uiso 1 1 calc R U
H4C H 0.4319 0.3952 0.3444 0.157 Uiso 1 1 calc R U
C5 C 0.5589(3) 0.3892(3) 0.1970(2) 0.0763(9) Uani 1 1 d . .
H5A H 0.6048 0.4131 0.2499 0.114 Uiso 1 1 calc R U
H5B H 0.5211 0.4405 0.1638 0.114 Uiso 1 1 calc R U
H5C H 0.6109 0.3565 0.1580 0.114 Uiso 1 1 calc R U
C6 C 0.26623(15) 0.19415(11) 0.13568(12) 0.0346(3) Uani 1 1 d . .
C7 C 0.1952(2) 0.19082(18) 0.04441(18) 0.0548(5) Uani 1 1 d . .
H7A H 0.2487 0.1833 -0.0039 0.082 Uiso 1 1 calc R U
H7B H 0.1511 0.2484 0.0353 0.082 Uiso 1 1 calc R U
H7C H 0.1406 0.1387 0.0437 0.082 Uiso 1 1 calc R U
C8 C 0.3182(2) 0.09791(13) 0.15386(17) 0.0482(4) Uani 1 1 d . .
H8A H 0.3713 0.0997 0.2082 0.072 Uiso 1 1 calc R U
H8B H 0.3617 0.0785 0.1025 0.072 Uiso 1 1 calc R U
H8C H 0.2548 0.0540 0.1625 0.072 Uiso 1 1 calc R U
C9 C 0.1857(2) 0.21511(16) 0.21198(18) 0.0506(5) Uani 1 1 d . .
H9A H 0.1230 0.1691 0.2115 0.076 Uiso 1 1 calc R U
H9B H 0.1515 0.2766 0.2031 0.076 Uiso 1 1 calc R U
H9C H 0.2315 0.2130 0.2699 0.076 Uiso 1 1 calc R U
C10 C 0.45351(15) 0.24821(13) -0.12871(11) 0.0369(3) Uani 1 1 d . .
C11 C 0.4911(2) 0.15903(16) -0.14430(14) 0.0479(4) Uani 1 1 d . .
H11 H 0.5407 0.1298 -0.0992 0.058 Uiso 1 1 calc R U
C12 C 0.4596(3) 0.10967(19) -0.22338(16) 0.0567(6) Uani 1 1 d . .
H12 H 0.4869 0.0484 -0.2304 0.068 Uiso 1 1 calc R U
C13 C 0.3903(3) 0.1496(2) -0.28952(17) 0.0641(7) Uani 1 1 d . .
H13 H 0.3685 0.1168 -0.3432 0.077 Uiso 1 1 calc R U
C14 C 0.3520(3) 0.2383(3) -0.2778(2) 0.0721(9) Uani 1 1 d . .
H14 H 0.3037 0.2669 -0.3241 0.087 Uiso 1 1 calc R U
C15 C 0.3830(2) 0.28731(19) -0.19883(16) 0.0528(5) Uani 1 1 d . .
H15 H 0.3554 0.3486 -0.1927 0.063 Uiso 1 1 calc R U
C16 C 0.62200(14) 0.34960(11) -0.04585(9) 0.0313(3) Uani 1 1 d . .
C17 C 0.72623(16) 0.30206(17) -0.02399(12) 0.0420(4) Uani 1 1 d . .
H17 H 0.7221 0.2412 -0.0008 0.050 Uiso 1 1 calc R U
C18 C 0.83630(17) 0.3406(2) -0.03496(13) 0.0499(5) Uani 1 1 d . .
H18 H 0.9052 0.3064 -0.0185 0.060 Uiso 1 1 calc R U
C19 C 0.84510(18) 0.42817(19) -0.06965(14) 0.0502(5) Uani 1 1 d . .
H19 H 0.9198 0.4547 -0.0771 0.060 Uiso 1 1 calc R U
C20 C 0.7439(2) 0.47712(16) -0.09364(15) 0.0481(4) Uani 1 1 d . .
H20 H 0.7489 0.5372 -0.1186 0.058 Uiso 1 1 calc R U
C21 C 0.63433(17) 0.43828(13) -0.08114(13) 0.0402(3) Uani 1 1 d . .
H21 H 0.5659 0.4732 -0.0971 0.048 Uiso 1 1 calc R U
C22 C 0.34150(17) 0.38079(12) 0.04223(17) 0.0458(4) Uani 1 1 d D .
C23 C 0.2495(3) 0.45700(17) 0.0510(3) 0.0855(12) Uani 1 1 d D .
C24 C 0.1552(4) 0.4368(2) 0.1146(4) 0.1128(19) Uani 1 1 d D .
H24A H 0.1875 0.4435 0.1769 0.169 Uiso 1 1 calc R U
H24B H 0.1267 0.3736 0.1050 0.169 Uiso 1 1 calc R U
H24C H 0.0902 0.4801 0.1034 0.169 Uiso 1 1 calc R U
C25 C 0.1863(4) 0.4683(3) -0.0439(4) 0.124(2) Uani 1 1 d D .
H25A H 0.1530 0.4089 -0.0639 0.186 Uiso 1 1 calc R U
H25B H 0.2427 0.4891 -0.0864 0.186 Uiso 1 1 calc R U
H25C H 0.1234 0.5139 -0.0412 0.186 Uiso 1 1 calc R U
C26 C 0.3141(5) 0.54622(19) 0.0712(4) 0.117(2) Uani 1 1 d D .
H26A H 0.2586 0.5978 0.0670 0.175 Uiso 1 1 calc R U
H26B H 0.3738 0.5551 0.0276 0.175 Uiso 1 1 calc R U
H26C H 0.3520 0.5437 0.1321 0.175 Uiso 1 1 calc R U
B1 B 0.49349(15) 0.30331(13) -0.03670(11) 0.0310(3) Uani 1 1 d . .

loop_
_atom_site_aniso_label
_atom_site_aniso_U_11
_atom_site_aniso_U_22
_atom_site_aniso_U_33
_atom_site_aniso_U_23
_atom_site_aniso_U_13
_atom_site_aniso_U_12
P1 0.03284(16) 0.02892(15) 0.03291(16) 0.00292(14) 0.01112(12) 0.00452(14)
N1 0.0357(7) 0.0335(6) 0.0499(8) 0.0180(6) 0.0027(6) 0.0042(5)
C1 0.0399(7) 0.0393(7) 0.0307(6) 0.0152(6) 0.0144(6) 0.0155(6)
C2 0.0618(13) 0.0775(17) 0.0420(10) -0.0172(10) 0.0168(9) -0.0245(12)
C3 0.0715(18) 0.129(3) 0.0319(9) 0.0179(13) -0.0039(10) -0.0250(19)
C4 0.114(3) 0.120(3) 0.087(2) -0.067(3) 0.053(2) -0.048(3)
C5 0.0669(17) 0.093(2) 0.0700(16) -0.0130(16) 0.0089(13) -0.0391(17)
C6 0.0358(7) 0.0305(6) 0.0385(7) 0.0054(6) 0.0097(6) 0.0033(5)
C7 0.0578(12) 0.0505(11) 0.0544(12) 0.0073(9) -0.0092(10) -0.0087(10)
C8 0.0577(11) 0.0314(7) 0.0573(11) 0.0124(7) 0.0184(9) 0.0071(7)
C9 0.0460(10) 0.0483(10) 0.0605(12) 0.0033(9) 0.0273(9) 0.0022(8)
C10 0.0362(7) 0.0446(8) 0.0299(6) 0.0146(6) 0.0015(5) -0.0117(6)
C11 0.0625(12) 0.0450(9) 0.0361(8) 0.0062(7) 0.0018(8) -0.0100(8)
C12 0.0715(15) 0.0527(12) 0.0471(10) -0.0013(9) 0.0125(10) -0.0274(11)
C13 0.0709(15) 0.0788(17) 0.0422(10) -0.0011(10) 0.0003(10) -0.0425(14)
C14 0.0676(17) 0.098(2) 0.0472(12) 0.0136(14) -0.0209(12) -0.0214(16)
C15 0.0504(11) 0.0650(14) 0.0411(9) 0.0165(9) -0.0107(8) -0.0078(9)
C16 0.0345(6) 0.0399(7) 0.0194(5) 0.0048(5) 0.0012(4) -0.0009(5)
C17 0.0353(7) 0.0612(11) 0.0297(7) 0.0128(7) 0.0037(6) 0.0051(7)
C18 0.0332(7) 0.0847(16) 0.0317(7) 0.0052(9) 0.0010(6) 0.0014(9)
C19 0.0407(9) 0.0737(14) 0.0365(8) -0.0099(9) 0.0053(7) -0.0196(9)
C20 0.0523(10) 0.0449(9) 0.0481(10) -0.0049(8) 0.0104(8) -0.0166(8)
C21 0.0418(8) 0.0384(8) 0.0405(8) 0.0037(6) 0.0034(6) -0.0063(6)
C22 0.0394(8) 0.0281(7) 0.0717(13) 0.0163(7) 0.0174(8) 0.0096(6)
C23 0.0674(16) 0.0351(10) 0.160(3) 0.0356(15) 0.0525(19) 0.0267(10)
C24 0.087(2) 0.0566(16) 0.204(5) 0.035(2) 0.081(3) 0.0389(17)
C25 0.069(2) 0.100(3) 0.204(6) 0.087(4) 0.013(3) 0.040(2)
C26 0.126(3) 0.0278(10) 0.204(6) -0.0009(18) 0.068(4) 0.0113(15)
B1 0.0320(7) 0.0335(7) 0.0275(6) 0.0120(5) 0.0028(5) 0.0019(6)

loop_
_atom_type_symbol
_atom_type_description
_atom_type_scat_dispersion_real
_atom_type_scat_dispersion_imag
_atom_type_scat_source
C C 0.0033 0.0016 'International Tables Vol C Tables 4.2.6.8 and 6.1.1.4'
H H 0.0000 0.0000 'International Tables Vol C Tables 4.2.6.8 and 6.1.1.4'
B B 0.0013 0.0007 'International Tables Vol C Tables 4.2.6.8 and 6.1.1.4'
N N 0.0061 0.0033 'International Tables Vol C Tables 4.2.6.8 and 6.1.1.4'
P P 0.1023 0.0942 'International Tables Vol C Tables 4.2.6.8 and 6.1.1.4'

loop_
_geom_angle_atom_site_label_1
_geom_angle_atom_site_label_2
_geom_angle_atom_site_label_3
_geom_angle
C1 P1 C2 107.69(11)
C1 P1 C6 108.34(9)
C2 P1 C6 116.50(10)
C1 P1 C22 94.83(8)
C2 P1 C22 112.40(13)
C6 P1 C22 114.52(8)
C22 N1 B1 121.74(14)
B1 C1 P1 106.30(10)
B1 C1 H1A 111(2)
P1 C1 H1A 111(2)
B1 C1 H1B 111(2)
P1 C1 H1B 108(2)
H1A C1 H1B 109(3)
C4 C2 C3 111.2(3)
C4 C2 C5 107.7(3)
C3 C2 C5 110.3(3)
C4 C2 P1 113.1(3)
C3 C2 P1 108.9(2)
C5 C2 P1 105.34(18)
C2 C3 H3A 109.5
C2 C3 H3B 109.5
H3A C3 H3B 109.5
C2 C3 H3C 109.5
H3A C3 H3C 109.5
H3B C3 H3C 109.5
C2 C4 H4A 109.5
C2 C4 H4B 109.5
H4A C4 H4B 109.5
C2 C4 H4C 109.5
H4A C4 H4C 109.5
H4B C4 H4C 109.5
C2 C5 H5A 109.5
C2 C5 H5B 109.5
H5A C5 H5B 109.5
C2 C5 H5C 109.5
H5A C5 H5C 109.5
H5B C5 H5C 109.5
C8 C6 C9 107.03(15)
C8 C6 C7 107.68(18)
C9 C6 C7 110.59(18)
C8 C6 P1 111.04(13)
C9 C6 P1 114.43(14)
C7 C6 P1 105.93(13)
C6 C7 H7A 109.5
C6 C7 H7B 109.5
H7A C7 H7B 109.5
C6 C7 H7C 109.5
H7A C7 H7C 109.5
H7B C7 H7C 109.5
C6 C8 H8A 109.5
C6 C8 H8B 109.5
H8A C8 H8B 109.5
C6 C8 H8C 109.5
H8A C8 H8C 109.5
H8B C8 H8C 109.5
C6 C9 H9A 109.5
C6 C9 H9B 109.5
H9A C9 H9B 109.5
C6 C9 H9C 109.5
H9A C9 H9C 109.5
H9B C9 H9C 109.5
C11 C10 C15 115.1(2)
C11 C10 B1 121.72(15)
C15 C10 B1 123.19(19)
C10 C11 C12 123.4(2)
C10 C11 H11 118.3
C12 C11 H11 118.3
C13 C12 C11 119.9(3)
C13 C12 H12 120.1
C11 C12 H12 120.1
C12 C13 C14 119.0(2)
C12 C13 H13 120.5
C14 C13 H13 120.5
C13 C14 C15 121.1(3)
C13 C14 H14 119.5
C15 C14 H14 119.5
C10 C15 C14 121.6(3)
C10 C15 H15 119.2
C14 C15 H15 119.2
C17 C16 C21 115.82(16)
C17 C16 B1 122.54(15)
C21 C16 B1 121.54(15)
C18 C17 C16 122.5(2)
C18 C17 H17 118.8
C16 C17 H17 118.8
C19 C18 C17 120.1(2)
C19 C18 H18 120.0
C17 C18 H18 120.0
C18 C19 C20 119.29(18)
C18 C19 H19 120.4
C20 C19 H19 120.4
C19 C20 C21 120.1(2)
C19 C20 H20 120.0
C21 C20 H20 120.0
C20 C21 C16 122.24(19)
C20 C21 H21 118.9
C16 C21 H21 118.9
N1 C22 C23 119.95(19)
N1 C22 P1 110.51(13)
C23 C22 P1 129.50(18)
C24 C23 C26 113.7(4)
C24 C23 C22 115.7(2)
C26 C23 C22 107.7(3)
C24 C23 C25 106.4(4)
C26 C23 C25 106.5(4)
C22 C23 C25 106.2(3)
C23 C24 H24A 109.5
C23 C24 H24B 109.5
H24A C24 H24B 109.5
C23 C24 H24C 109.5
H24A C24 H24C 109.5
H24B C24 H24C 109.5
C23 C25 H25A 109.5
C23 C25 H25B 109.5
H25A C25 H25B 109.5
C23 C25 H25C 109.5
H25A C25 H25C 109.5
H25B C25 H25C 109.5
C23 C26 H26A 109.5
C23 C26 H26B 109.5
H26A C26 H26B 109.5
C23 C26 H26C 109.5
H26A C26 H26C 109.5
H26B C26 H26C 109.5
N1 B1 C10 107.90(14)
N1 B1 C16 109.25(14)
C10 B1 C16 109.77(13)
N1 B1 C1 106.46(13)
C10 B1 C1 110.54(14)
C16 B1 C1 112.75(13)

loop_
_geom_bond_atom_site_label_1
_geom_bond_atom_site_label_2
_geom_bond_distance
P1 C1 1.7818(16)
P1 C2 1.854(2)
P1 C6 1.8693(17)
P1 C22 1.9194(18)
N1 C22 1.243(3)
N1 B1 1.540(2)
C1 B1 1.680(2)
C1 H1A 0.88(4)
C1 H1B 0.95(3)
C2 C4 1.545(4)
C2 C3 1.547(5)
C2 C5 1.552(4)
C3 H3A 0.9800
C3 H3B 0.9800
C3 H3C 0.9800
C4 H4A 0.9800
C4 H4B 0.9800
C4 H4C 0.9800
C5 H5A 0.9800
C5 H5B 0.9800
C5 H5C 0.9800
C6 C8 1.534(2)
C6 C9 1.538(3)
C6 C7 1.538(3)
C7 H7A 0.9800
C7 H7B 0.9800
C7 H7C 0.9800
C8 H8A 0.9800
C8 H8B 0.9800
C8 H8C 0.9800
C9 H9A 0.9800
C9 H9B 0.9800
C9 H9C 0.9800
C10 C11 1.387(3)
C10 C15 1.398(3)
C10 B1 1.626(3)
C11 C12 1.405(3)
C11 H11 0.9500
C12 C13 1.354(4)
C12 H12 0.9500
C13 C14 1.374(6)
C13 H13 0.9500
C14 C15 1.400(4)
C14 H14 0.9500
C15 H15 0.9500
C16 C17 1.397(2)
C16 C21 1.400(2)
C16 B1 1.629(2)
C17 C18 1.397(3)
C17 H17 0.9500
C18 C19 1.376(4)
C18 H18 0.9500
C19 C20 1.385(4)
C19 H19 0.9500
C20 C21 1.397(3)
C20 H20 0.9500
C21 H21 0.9500
C22 C23 1.538(3)
C23 C24 1.509(4)
C23 C26 1.511(5)
C23 C25 1.553(6)
C24 H24A 0.9800
C24 H24B 0.9800
C24 H24C 0.9800
C25 H25A 0.9800
C25 H25B 0.9800
C25 H25C 0.9800
C26 H26A 0.9800
C26 H26B 0.9800
C26 H26C 0.9800

loop_
_geom_torsion_atom_site_label_1
_geom_torsion_atom_site_label_2
_geom_torsion_atom_site_label_3
_geom_torsion_atom_site_label_4
_geom_torsion
C2 P1 C1 B1 -112.90(15)
C6 P1 C1 B1 120.29(13)
C22 P1 C1 B1 2.46(14)
C1 P1 C2 C4 173.2(3)
C6 P1 C2 C4 -65.0(3)
C22 P1 C2 C4 70.0(3)
C1 P1 C2 C3 -62.60(19)
C6 P1 C2 C3 59.3(2)
C22 P1 C2 C3 -165.73(17)
C1 P1 C2 C5 55.7(3)
C6 P1 C2 C5 177.6(2)
C22 P1 C2 C5 -47.4(3)
C1 P1 C6 C8 44.29(16)
C2 P1 C6 C8 -77.24(18)
C22 P1 C6 C8 148.70(15)
C1 P1 C6 C9 165.58(14)
C2 P1 C6 C9 44.1(2)
C22 P1 C6 C9 -90.01(17)
C1 P1 C6 C7 -72.33(15)
C2 P1 C6 C7 166.14(18)
C22 P1 C6 C7 32.07(17)
C15 C10 C11 C12 -1.3(3)
B1 C10 C11 C12 -179.19(19)
C10 C11 C12 C13 0.8(4)
C11 C12 C13 C14 0.0(4)
C12 C13 C14 C15 -0.3(4)
C11 C10 C15 C14 1.0(3)
B1 C10 C15 C14 178.8(2)
C13 C14 C15 C10 -0.2(4)
C21 C16 C17 C18 1.1(3)
B1 C16 C17 C18 177.61(17)
C16 C17 C18 C19 -0.9(3)
C17 C18 C19 C20 -0.2(3)
C18 C19 C20 C21 1.1(3)
C19 C20 C21 C16 -1.0(3)
C17 C16 C21 C20 -0.1(3)
B1 C16 C21 C20 -176.70(17)
B1 N1 C22 C23 -178.0(2)
B1 N1 C22 P1 3.8(3)
N1 C22 C23 C24 161.5(4)
P1 C22 C23 C24 -20.7(5)
N1 C22 C23 C26 -70.1(4)
P1 C22 C23 C26 107.7(3)
N1 C22 C23 C25 43.7(3)
P1 C22 C23 C25 -138.5(3)
C22 N1 B1 C10 116.7(2)
C22 N1 B1 C16 -124.0(2)
C22 N1 B1 C1 -1.9(3)
C11 C10 B1 N1 -158.12(17)
C15 C10 B1 N1 24.2(2)
C11 C10 B1 C16 82.92(19)
C15 C10 B1 C16 -94.8(2)
C11 C10 B1 C1 -42.1(2)
C15 C10 B1 C1 140.23(18)
C17 C16 B1 N1 154.67(15)
C21 C16 B1 N1 -29.0(2)
C17 C16 B1 C10 -87.20(17)
C21 C16 B1 C10 89.14(19)
C17 C16 B1 C1 36.5(2)
C21 C16 B1 C1 -147.15(16)
P1 C1 B1 N1 -1.10(18)
P1 C1 B1 C10 -118.04(14)
P1 C1 B1 C16 118.68(14)
